data_1538173
loop_
_publ_author_name
'Goto, A.'
'Hondoh, T.'
'Mae, S.'

_publ_section_title
;
 The electron density distribution in ice Ih determined by single-crystal
 X-ray diffractometry
;
_journal_name_full 'Journal of Chemical Physics'
_journal_page_first 1412
_journal_page_last 1417
_journal_volume 93
_journal_year 1990
_chemical_formula_sum 'H2 O'
_space_group_IT_number 194
_symmetry_space_group_name_Hall '-P 6c 2c'
_symmetry_space_group_name_H-M 'P 63/m m c'
_cell_angle_alpha 90
_cell_angle_beta 90
_cell_angle_gamma 120
_cell_formula_units_Z 4
_cell_length_a 4.506
_cell_length_b 4.506
_cell_length_c 7.346
_cell_volume 129.171
_citation_journal_id_ASTM JCPSA6
_cod_data_source_file Goto_JCPSA6_1990_1232.cif
_cod_data_source_block H2O1
_cod_original_cell_volume 129.1707
_cod_original_formula_sum 'H2 O1'
_cod_database_code 1538173

loop_
_symmetry_equiv_pos_as_xyz
x,y,z
x-y,x,z+1/2
-y,x-y,z
-x,-y,z+1/2
-x+y,-x,z
y,-x+y,z+1/2
-y,-x,-z+1/2
x-y,-y,-z
x,x-y,-z+1/2
y,x,-z
-x+y,y,-z+1/2
-x,-x+y,-z
-x,-y,-z
-x+y,-x,-z-1/2
y,-x+y,-z
x,y,-z-1/2
x-y,x,-z
-y,x-y,-z-1/2
y,x,z-1/2
-x+y,y,z
-x,-x+y,z-1/2
-y,-x,z
x-y,-y,z-1/2
x,x-y,z

loop_
_atom_site_label
_atom_site_type_symbol
_atom_site_fract_x
_atom_site_fract_y
_atom_site_fract_z
_atom_site_occupancy
_atom_site_U_iso_or_equiv
O1 O-2 0.3333 0.6667 0.0618 1 0.0
H2 H+1 0.437 0.874 0.028 0.5 0.0
H1 H+1 0.3333 0.6667 0.198 0.5 0.0
